data_7122800
loop_
_publ_author_name
'Yonekawa, Izumi'
'Mutoh, Katsuya'
'Abe, Jiro'

_publ_section_title
;
 Visible light intensity dependent negative photochromism of a
 binaphthyl-bridged phenoxyl-imidazolyl radical complex.
;
_journal_name_full 'Chemical communications (Cambridge, England)'
_journal_paper_doi 10.1039/c8cc09591d
_journal_year 2019
_chemical_formula_moiety 'C94 H86 N4 O2, 3.75(C6 H14)'
_chemical_formula_sum 'C116.5 H138.5 N4 O2'
_chemical_formula_weight 1626.80
_space_group_crystal_system monoclinic
_space_group_IT_number 14
_space_group_name_Hall '-P 2yn'
_space_group_name_H-M_alt 'P 1 21/n 1'
_symmetry_space_group_name_Hall '-P 2yn'
_symmetry_space_group_name_H-M 'P 1 21/n 1'
_atom_sites_solution_hydrogens geom
_atom_sites_solution_primary direct
_atom_sites_solution_secondary difmap
_audit_update_record
;
2019-01-04 deposited with the CCDC.
2019-01-07 downloaded from the CCDC.
;
_cell_angle_alpha 90
_cell_angle_beta 105.803(3)
_cell_angle_gamma 90
_cell_formula_units_Z 4
_cell_length_a 17.5774(13)
_cell_length_b 19.6323(13)
_cell_length_c 29.878(3)
_cell_measurement_reflns_used 9671
_cell_measurement_temperature 103
_cell_measurement_theta_max 24.99
_cell_measurement_theta_min 2.34
_cell_volume 9920.7(14)
_computing_cell_refinement 'SAINT V8.32B (Bruker AXS Inc., 2013)'
_computing_data_collection 'Bruker SMART APEXII'
_computing_data_reduction 'SAINT V8.32B (Bruker AXS Inc., 2013)'
_computing_molecular_graphics 'XSHELL V6.3.1 (Bruker AXS)'
_computing_publication_material 'Generate Report (Bruker AXS)'
_computing_structure_refinement 'SHELXL-2013 (Sheldrick, 2013)'
_diffrn_ambient_temperature 103
_diffrn_measured_fraction_theta_full 0.997
_diffrn_measured_fraction_theta_max 0.997
_diffrn_measurement_device_type 'Bruker D8 goniometer'
_diffrn_measurement_method 'omega scans'
_diffrn_radiation_monochromator graphite
_diffrn_radiation_type MoK\a
_diffrn_radiation_wavelength 0.71073
_diffrn_reflns_av_R_equivalents 0.0696
_diffrn_reflns_av_unetI/netI 0.0699
_diffrn_reflns_limit_h_max 20
_diffrn_reflns_limit_h_min -20
_diffrn_reflns_limit_k_max 23
_diffrn_reflns_limit_k_min -23
_diffrn_reflns_limit_l_max 31
_diffrn_reflns_limit_l_min -35
_diffrn_reflns_number 58478
_diffrn_reflns_theta_full 25.05
_diffrn_reflns_theta_max 25.05
_diffrn_reflns_theta_min 2.19
_diffrn_source 'sealed tube'
_exptl_absorpt_coefficient_mu 0.063
_exptl_absorpt_correction_T_max 1.00
_exptl_absorpt_correction_T_min 0.99
_exptl_absorpt_correction_type empirical
_exptl_absorpt_process_details 'SADABS Sheldrick 1996'
_exptl_crystal_colour orange
_exptl_crystal_density_diffrn 1.089
_exptl_crystal_density_method 'not measured'
_exptl_crystal_description block
_exptl_crystal_F_000 3526
_exptl_crystal_size_max 0.164
_exptl_crystal_size_mid 0.139
_exptl_crystal_size_min 0.038
_refine_diff_density_max 0.783
_refine_diff_density_min -0.688
_refine_ls_extinction_method none
_refine_ls_goodness_of_fit_ref 1.039
_refine_ls_hydrogen_treatment constr
_refine_ls_matrix_type full
_refine_ls_number_parameters 1175
_refine_ls_number_reflns 17505
_refine_ls_number_restraints 0
_refine_ls_restrained_S_all 1.039
_refine_ls_R_factor_all 0.1200
_refine_ls_R_factor_gt 0.0839
_refine_ls_shift/su_max 0.000
_refine_ls_shift/su_mean 0.000
_refine_ls_structure_factor_coef Fsqd
_refine_ls_weighting_details 'w=1/[\s^2^(Fo^2^)+(0.2000P)^2^] where P=(Fo^2^+2Fc^2^)/3'
_refine_ls_weighting_scheme calc
_refine_ls_wR_factor_gt 0.2525
_refine_ls_wR_factor_ref 0.2867
_reflns_number_gt 12088
_reflns_number_total 17505
_reflns_threshold_expression 'I > 2\s(I)'
_cod_data_source_file c8cc09591d3.cif
_cod_data_source_block 181226_yone
_cod_original_cell_volume 9920.7(13)
_cod_original_formula_sum 'C116.50 H138.50 N4 O2'
_cod_database_code 7122800

loop_
_space_group_symop_operation_xyz
'x, y, z'
'-x+1/2, y+1/2, -z+1/2'
'-x, -y, -z'
'x-1/2, -y-1/2, z-1/2'

loop_
_atom_site_type_symbol
_atom_site_label
_atom_site_fract_x
_atom_site_fract_y
_atom_site_fract_z
_atom_site_U_iso_or_equiv
_atom_site_adp_type
_atom_site_calc_flag
_atom_site_refinement_flags_adp
_atom_site_refinement_flags_occupancy
_atom_site_refinement_flags_posn
_atom_site_occupancy
_atom_site_disorder_assembly
_atom_site_disorder_group
O O1 0.99807(16) 0.23247(11) 0.24140(8) 0.0367(6) Uani d . . . 1.0 . .
O O2 0.57909(17) 0.23706(12) 0.33018(10) 0.0471(7) Uani d . . . 1.0 . .
N N1 0.71877(15) 0.31848(12) 0.02297(9) 0.0196(6) Uani d . . . 1.0 . .
N N2 0.77132(14) 0.40380(11) 0.07173(8) 0.0158(5) Uani d . . . 1.0 . .
N N3 0.40121(14) 0.40748(12) 0.15322(9) 0.0177(5) Uani d . . . 1.0 . .
N N4 0.35630(14) 0.31993(12) 0.10436(9) 0.0189(6) Uani d . . . 1.0 . .
C C1 1.0396(2) 0.19331(17) 0.15272(14) 0.0346(8) Uani d . . . 1.0 . .
H H1A 1.0655 0.2296 0.1398 0.052 Uiso calc U . R 1.0 . .
H H1B 1.0472 0.1497 0.1386 0.052 Uiso calc U . R 1.0 . .
H H1C 1.0628 0.1909 0.1865 0.052 Uiso calc U . R 1.0 . .
C C2 0.9504(2) 0.20866(15) 0.14223(11) 0.0261(7) Uani d . . . 1.0 . .
C C3 0.9189(3) 0.21374(18) 0.08931(13) 0.0419(10) Uani d . . . 1.0 . .
H H3A 0.862 0.2231 0.081 0.063 Uiso calc U . R 1.0 . .
H H3B 0.9284 0.1707 0.0752 0.063 Uiso calc U . R 1.0 . .
H H3C 0.946 0.2507 0.0779 0.063 Uiso calc U . R 1.0 . .
C C4 0.9076(2) 0.14935(16) 0.15847(13) 0.0324(8) Uani d . . . 1.0 . .
H H4A 0.9274 0.1444 0.1923 0.049 Uiso calc U . R 1.0 . .
H H4B 0.9173 0.1072 0.1434 0.049 Uiso calc U . R 1.0 . .
H H4C 0.8507 0.1586 0.1501 0.049 Uiso calc U . R 1.0 . .
C C5 1.0411(2) 0.33963(18) 0.31718(13) 0.0360(9) Uani d . . . 1.0 . .
H H5A 1.0668 0.3805 0.3094 0.054 Uiso calc U . R 1.0 . .
H H5B 1.0644 0.299 0.3071 0.054 Uiso calc U . R 1.0 . .
H H5C 1.0486 0.3378 0.3509 0.054 Uiso calc U . R 1.0 . .
C C6 0.9523(2) 0.34214(16) 0.29236(11) 0.0269(7) Uani d . . . 1.0 . .
C C7 0.9094(2) 0.28112(17) 0.30709(13) 0.0364(9) Uani d . . . 1.0 . .
H H7A 0.915 0.2835 0.3406 0.055 Uiso calc U . R 1.0 . .
H H7B 0.9328 0.2386 0.2999 0.055 Uiso calc U . R 1.0 . .
H H7C 0.8533 0.2825 0.2901 0.055 Uiso calc U . R 1.0 . .
C C8 0.9184(2) 0.40716(17) 0.30788(12) 0.0367(9) Uani d . . . 1.0 . .
H H8A 0.9452 0.447 0.2995 0.055 Uiso calc U . R 1.0 . .
H H8B 0.9265 0.4061 0.3417 0.055 Uiso calc U . R 1.0 . .
H H8C 0.8616 0.41 0.2924 0.055 Uiso calc U . R 1.0 . .
C C9 0.94024(18) 0.34123(15) 0.23971(11) 0.0217(7) Uani d . . . 1.0 . .
C C10 0.96081(19) 0.27913(15) 0.21740(11) 0.0244(7) Uani d . . . 1.0 . .
C C11 0.93662(19) 0.27500(15) 0.16596(11) 0.0218(7) Uani d . . . 1.0 . .
C C12 0.90400(18) 0.33000(14) 0.14159(11) 0.0204(7) Uani d . . . 1.0 . .
H H12 0.885 0.326 0.1087 0.024 Uiso calc U . R 1.0 . .
C C13 0.89612(17) 0.39515(14) 0.16254(10) 0.0175(6) Uani d . . . 1.0 . .
C C14 0.91313(17) 0.39585(15) 0.21287(11) 0.0195(6) Uani d . . . 1.0 . .
H H14 0.9047 0.4369 0.2276 0.023 Uiso calc U . R 1.0 . .
C C15 0.87572(17) 0.45452(14) 0.13723(10) 0.0172(6) Uani d . . . 1.0 . .
C C16 0.89509(17) 0.51988(15) 0.15936(11) 0.0197(6) Uani d . . . 1.0 . .
H H16 0.923 0.5207 0.1914 0.024 Uiso calc U . R 1.0 . .
C C17 0.87601(18) 0.57984(15) 0.13739(11) 0.0226(7) Uani d . . . 1.0 . .
H H17 0.8951 0.6207 0.1536 0.027 Uiso calc U . R 1.0 . .
C C18 0.82726(18) 0.58397(15) 0.08981(11) 0.0210(7) Uani d . . . 1.0 . .
C C19 0.80372(17) 0.52380(15) 0.06482(11) 0.0188(6) Uani d . . . 1.0 . .
C C20 0.83675(17) 0.45441(14) 0.08470(10) 0.0175(6) Uani d . . . 1.0 . .
C C21 0.7998(2) 0.64688(16) 0.06990(12) 0.0288(8) Uani d . . . 1.0 . .
H H21 0.8174 0.6877 0.0865 0.035 Uiso calc U . R 1.0 . .
C C22 0.7477(2) 0.64987(16) 0.02649(12) 0.0304(8) Uani d . . . 1.0 . .
H H22 0.7292 0.6927 0.0132 0.037 Uiso calc U . R 1.0 . .
C C23 0.72215(19) 0.59073(16) 0.00213(12) 0.0266(7) Uani d . . . 1.0 . .
H H23 0.6853 0.593 -0.0277 0.032 Uiso calc U . R 1.0 . .
C C24 0.74998(18) 0.52777(16) 0.02109(11) 0.0218(7) Uani d . . . 1.0 . .
H H24 0.7322 0.4873 0.004 0.026 Uiso calc U . R 1.0 . .
C C25 0.89036(18) 0.42631(14) 0.05541(10) 0.0182(6) Uani d . . . 1.0 . .
C C26 0.85257(18) 0.37435(14) 0.02667(10) 0.0192(6) Uani d . . . 1.0 . .
C C27 0.88749(18) 0.34059(15) -0.00490(11) 0.0216(7) Uani d . . . 1.0 . .
H H27 0.8598 0.306 -0.0251 0.026 Uiso calc U . R 1.0 . .
C C28 0.96138(19) 0.35922(16) -0.00525(11) 0.0248(7) Uani d . . . 1.0 . .
H H28 0.9855 0.3374 -0.0262 0.03 Uiso calc U . R 1.0 . .
C C29 1.00401(18) 0.41063(15) 0.02496(11) 0.0218(7) Uani d . . . 1.0 . .
C C30 0.96872(18) 0.44579(15) 0.05623(11) 0.0200(7) Uani d . . . 1.0 . .
C C31 1.08209(19) 0.42766(17) 0.02501(12) 0.0284(8) Uani d . . . 1.0 . .
H H31 1.1061 0.405 0.0043 0.034 Uiso calc U . R 1.0 . .
C C32 1.1233(2) 0.47606(18) 0.05432(12) 0.0292(8) Uani d . . . 1.0 . .
H H32 1.1759 0.4866 0.0539 0.035 Uiso calc U . R 1.0 . .
C C33 1.0891(2) 0.51050(17) 0.08508(12) 0.0291(8) Uani d . . . 1.0 . .
H H33 1.1187 0.5439 0.1055 0.035 Uiso calc U . R 1.0 . .
C C34 1.01313(18) 0.49619(16) 0.08582(11) 0.0241(7) Uani d . . . 1.0 . .
H H34 0.9902 0.5204 0.1064 0.029 Uiso calc U . R 1.0 . .
C C35 0.77870(17) 0.36066(14) 0.03724(10) 0.0169(6) Uani d . . . 1.0 . .
C C36 0.66914(18) 0.33708(14) 0.04983(10) 0.0185(6) Uani d . . . 1.0 . .
C C37 0.69916(17) 0.39071(14) 0.07963(10) 0.0160(6) Uani d . . . 1.0 . .
C C38 0.65720(17) 0.42162(14) 0.10938(10) 0.0173(6) Uani d . . . 1.0 . .
C C39 0.68574(18) 0.47599(14) 0.13907(10) 0.0186(6) Uani d . . . 1.0 . .
H H39 0.7363 0.4942 0.1402 0.022 Uiso calc U . R 1.0 . .
C C40 0.64285(17) 0.50469(14) 0.16724(10) 0.0185(6) Uani d . . . 1.0 . .
C C41 0.56819(17) 0.47837(14) 0.16481(10) 0.0187(6) Uani d . . . 1.0 . .
H H41 0.5377 0.4983 0.1832 0.022 Uiso calc U . R 1.0 . .
C C42 0.53709(17) 0.42336(14) 0.13591(10) 0.0162(6) Uani d . . . 1.0 . .
C C43 0.58096(17) 0.39316(14) 0.10726(10) 0.0165(6) Uani d . . . 1.0 . .
C C44 0.55101(17) 0.33627(14) 0.07728(10) 0.0171(6) Uani d . . . 1.0 . .
C C45 0.59434(17) 0.30649(14) 0.04844(10) 0.0170(6) Uani d . . . 1.0 . .
C C46 0.56390(18) 0.25132(14) 0.02004(11) 0.0209(7) Uani d . . . 1.0 . .
H H46 0.5941 0.2324 0.0012 0.025 Uiso calc U . R 1.0 . .
C C47 0.49068(18) 0.22294(15) 0.01832(10) 0.0211(7) Uani d . . . 1.0 . .
C C48 0.44745(18) 0.25217(14) 0.04602(10) 0.0202(7) Uani d . . . 1.0 . .
H H48 0.397 0.2339 0.0452 0.024 Uiso calc U . R 1.0 . .
C C49 0.47592(17) 0.30719(14) 0.07487(10) 0.0179(6) Uani d . . . 1.0 . .
C C50 0.43148(17) 0.33842(14) 0.10304(10) 0.0187(6) Uani d . . . 1.0 . .
C C51 0.46101(17) 0.39354(14) 0.13223(10) 0.0164(6) Uani d . . . 1.0 . .
C C52 0.34081(17) 0.36293(14) 0.13460(11) 0.0198(7) Uani d . . . 1.0 . .
C C53 0.27610(18) 0.37691(15) 0.15395(11) 0.0213(7) Uani d . . . 1.0 . .
C C54 0.20114(19) 0.34452(16) 0.14490(12) 0.0271(7) Uani d . . . 1.0 . .
H H54 0.1875 0.308 0.1234 0.033 Uiso calc U . R 1.0 . .
C C55 0.1495(2) 0.36771(17) 0.16817(13) 0.0315(8) Uani d . . . 1.0 . .
H H55 0.0984 0.3478 0.1618 0.038 Uiso calc U . R 1.0 . .
C C56 0.1699(2) 0.42082(16) 0.20169(13) 0.0291(8) Uani d . . . 1.0 . .
C C57 0.1165(2) 0.44188(18) 0.22672(14) 0.0362(9) Uani d . . . 1.0 . .
H H57 0.0658 0.4213 0.2203 0.043 Uiso calc U . R 1.0 . .
C C58 0.1364(2) 0.49075(18) 0.25960(15) 0.0401(9) Uani d . . . 1.0 . .
H H58 0.1 0.5038 0.2764 0.048 Uiso calc U . R 1.0 . .
C C59 0.2108(2) 0.52246(18) 0.26911(14) 0.0353(9) Uani d . . . 1.0 . .
H H59 0.2243 0.5566 0.2925 0.042 Uiso calc U . R 1.0 . .
C C60 0.2636(2) 0.50481(16) 0.24519(12) 0.0283(8) Uani d . . . 1.0 . .
H H60 0.3133 0.5273 0.2517 0.034 Uiso calc U . R 1.0 . .
C C61 0.24548(18) 0.45347(15) 0.21087(12) 0.0241(7) Uani d . . . 1.0 . .
C C62 0.29739(18) 0.42961(15) 0.18507(11) 0.0214(7) Uani d . . . 1.0 . .
C C63 0.37933(17) 0.45839(14) 0.18431(10) 0.0179(6) Uani d . . . 1.0 . .
C C64 0.43923(18) 0.46151(14) 0.23272(11) 0.0192(6) Uani d . . . 1.0 . .
C C65 0.45791(18) 0.52819(15) 0.25261(11) 0.0222(7) Uani d . . . 1.0 . .
H H65 0.4901 0.5312 0.2837 0.027 Uiso calc U . R 1.0 . .
C C66 0.43260(19) 0.58635(15) 0.22987(11) 0.0220(7) Uani d . . . 1.0 . .
H H66 0.4453 0.6283 0.2461 0.026 Uiso calc U . R 1.0 . .
C C67 0.38725(19) 0.58772(15) 0.18223(11) 0.0231(7) Uani d . . . 1.0 . .
C C68 0.3673(2) 0.64983(17) 0.15840(13) 0.0329(8) Uani d . . . 1.0 . .
H H68 0.383 0.6915 0.1744 0.04 Uiso calc U . R 1.0 . .
C C69 0.3257(2) 0.65108(17) 0.11248(13) 0.0386(9) Uani d . . . 1.0 . .
H H69 0.312 0.6932 0.0967 0.046 Uiso calc U . R 1.0 . .
C C70 0.3040(2) 0.58996(17) 0.08934(13) 0.0341(8) Uani d . . . 1.0 . .
H H70 0.2754 0.5904 0.0574 0.041 Uiso calc U . R 1.0 . .
C C71 0.32304(19) 0.52865(16) 0.11183(11) 0.0252(7) Uani d . . . 1.0 . .
H H71 0.3079 0.4873 0.0953 0.03 Uiso calc U . R 1.0 . .
C C72 0.36421(17) 0.52686(15) 0.15851(11) 0.0198(6) Uani d . . . 1.0 . .
C C73 0.47266(18) 0.40384(15) 0.25682(11) 0.0225(7) Uani d . . . 1.0 . .
C C74 0.5400(2) 0.40929(16) 0.29694(12) 0.0272(7) Uani d . . . 1.0 . .
H H74 0.56 0.4536 0.3061 0.033 Uiso calc U . R 1.0 . .
C C75 0.5766(2) 0.35624(17) 0.32233(12) 0.0293(8) Uani d . . . 1.0 . .
C C76 0.5455(2) 0.28706(17) 0.30892(12) 0.0321(8) Uani d . . . 1.0 . .
C C77 0.4737(2) 0.27990(16) 0.26978(12) 0.0298(8) Uani d . . . 1.0 . .
C C78 0.44313(19) 0.33581(15) 0.24513(11) 0.0244(7) Uani d . . . 1.0 . .
H H78 0.3995 0.33 0.2185 0.029 Uiso calc U . R 1.0 . .
C C79 0.68044(18) 0.56316(15) 0.20040(11) 0.0223(7) Uani d . . . 1.0 . .
C C80 0.6264(2) 0.58922(16) 0.22881(12) 0.0288(8) Uani d . . . 1.0 . .
H H80A 0.617 0.5527 0.249 0.043 Uiso calc U . R 1.0 . .
H H80B 0.576 0.6038 0.2078 0.043 Uiso calc U . R 1.0 . .
H H80C 0.6516 0.6279 0.2479 0.043 Uiso calc U . R 1.0 . .
C C81 0.6992(2) 0.62329(16) 0.17192(13) 0.0309(8) Uani d . . . 1.0 . .
H H81A 0.6498 0.6422 0.1522 0.046 Uiso calc U . R 1.0 . .
H H81B 0.7321 0.6073 0.1523 0.046 Uiso calc U . R 1.0 . .
H H81C 0.7276 0.6586 0.1931 0.046 Uiso calc U . R 1.0 . .
C C82 0.75664(19) 0.53725(17) 0.23407(12) 0.0311(8) Uani d . . . 1.0 . .
H H82A 0.7806 0.5738 0.2557 0.047 Uiso calc U . R 1.0 . .
H H82B 0.7936 0.5229 0.2165 0.047 Uiso calc U . R 1.0 . .
H H82C 0.7446 0.4984 0.2516 0.047 Uiso calc U . R 1.0 . .
C C83 0.6491(2) 0.36523(19) 0.36415(13) 0.0382(9) Uani d . . . 1.0 . .
C C84 0.6723(3) 0.4410(2) 0.37257(16) 0.0561(13) Uani d . . . 1.0 . .
H H10A 0.6862 0.4593 0.3453 0.084 Uiso calc U . R 1.0 . .
H H10B 0.7179 0.445 0.4 0.084 Uiso calc U . R 1.0 . .
H H10C 0.6277 0.4666 0.3777 0.084 Uiso calc U . R 1.0 . .
C C85 0.7206(2) 0.3274(3) 0.35592(15) 0.0537(12) Uani d . . . 1.0 . .
H H85A 0.7085 0.2787 0.3517 0.08 Uiso calc U . R 1.0 . .
H H85B 0.7666 0.3339 0.3828 0.08 Uiso calc U . R 1.0 . .
H H85C 0.7324 0.3455 0.328 0.08 Uiso calc U . R 1.0 . .
C C86 0.6298(3) 0.3389(2) 0.40839(14) 0.0452(10) Uani d . . . 1.0 . .
H H86A 0.591 0.3692 0.4162 0.068 Uiso calc U . R 1.0 . .
H H86B 0.6782 0.3381 0.4342 0.068 Uiso calc U . R 1.0 . .
H H86C 0.6079 0.2928 0.4029 0.068 Uiso calc U . R 1.0 . .
C C87 0.4371(2) 0.20921(16) 0.25784(14) 0.0379(9) Uani d . . . 1.0 . .
C C88 0.3586(3) 0.21348(19) 0.21920(17) 0.0558(13) Uani d . . . 1.0 . .
H H88A 0.3685 0.2322 0.1909 0.084 Uiso calc U . R 1.0 . .
H H88B 0.3217 0.2431 0.2294 0.084 Uiso calc U . R 1.0 . .
H H88C 0.3357 0.1678 0.2128 0.084 Uiso calc U . R 1.0 . .
C C89 0.4931(3) 0.16357(17) 0.24074(15) 0.0455(10) Uani d . . . 1.0 . .
H H89A 0.502 0.1829 0.2123 0.068 Uiso calc U . R 1.0 . .
H H89B 0.4699 0.1181 0.2341 0.068 Uiso calc U . R 1.0 . .
H H89C 0.5436 0.1603 0.2648 0.068 Uiso calc U . R 1.0 . .
C C90 0.4177(3) 0.17815(18) 0.30104(15) 0.0475(11) Uani d . . . 1.0 . .
H H90A 0.3952 0.1326 0.2934 0.071 Uiso calc U . R 1.0 . .
H H90B 0.3795 0.2072 0.3104 0.071 Uiso calc U . R 1.0 . .
H H90C 0.4663 0.175 0.3266 0.071 Uiso calc U . R 1.0 . .
C C91 0.7010(3) 0.3249(2) 0.21885(16) 0.0547(12) Uani d . . . 1.0 . .
H H11C 0.651 0.3472 0.2032 0.082 Uiso calc U . R 1.0 . .
H H11D 0.7439 0.3585 0.2251 0.082 Uiso calc U . R 1.0 . .
H H11E 0.6971 0.3051 0.2483 0.082 Uiso calc U . R 1.0 . .
C C92 0.7182(3) 0.2686(2) 0.18778(16) 0.0501(11) Uani d . . . 1.0 . .
H H10F 0.7235 0.289 0.1585 0.06 Uiso calc U . R 1.0 . .
H H10G 0.7693 0.2468 0.2036 0.06 Uiso calc U . R 1.0 . .
C C93 0.6545(2) 0.2148(2) 0.17640(14) 0.0441(10) Uani d . . . 1.0 . .
H H93A 0.647 0.1968 0.2059 0.053 Uiso calc U . R 1.0 . .
H H93B 0.6042 0.2366 0.1592 0.053 Uiso calc U . R 1.0 . .
C C94 0.6709(3) 0.1559(2) 0.14801(15) 0.0475(10) Uani d . . . 1.0 . .
H H10D 0.6792 0.1739 0.1188 0.057 Uiso calc U . R 1.0 . .
H H10E 0.7207 0.1337 0.1655 0.057 Uiso calc U . R 1.0 . .
C C95 0.6069(3) 0.1027(2) 0.13591(16) 0.0524(11) Uani d . . . 1.0 . .
H H11A 0.5934 0.089 0.1647 0.063 Uiso calc U . R 1.0 . .
H H11B 0.5591 0.1232 0.1147 0.063 Uiso calc U . R 1.0 . .
C C96 0.6286(3) 0.0402(2) 0.11330(18) 0.0598(12) Uani d . . . 1.0 . .
H H10J 0.6464 0.0534 0.0862 0.09 Uiso calc U . R 1.0 . .
H H10K 0.5823 0.0104 0.1034 0.09 Uiso calc U . R 1.0 . .
H H10L 0.6712 0.0159 0.1356 0.09 Uiso calc U . R 1.0 . .
C C97 0.5044(3) 0.3805(2) -0.07262(16) 0.0510(11) Uani d . . . 1.0 . .
H H97A 0.553 0.359 -0.0539 0.077 Uiso calc U . R 1.0 . .
H H97B 0.5171 0.411 -0.0956 0.077 Uiso calc U . R 1.0 . .
H H97C 0.4675 0.3453 -0.0887 0.077 Uiso calc U . R 1.0 . .
C C98 0.4664(2) 0.4216(2) -0.04078(15) 0.0461(10) Uani d . . . 1.0 . .
H H98A 0.4158 0.4409 -0.0596 0.055 Uiso calc U . R 1.0 . .
H H98B 0.4544 0.3905 -0.0175 0.055 Uiso calc U . R 1.0 . .
C C99 0.5182(2) 0.4789(2) -0.01564(14) 0.0417(10) Uani d . . . 1.0 . .
H H99A 0.5309 0.5093 -0.039 0.05 Uiso calc U . R 1.0 . .
H H99B 0.5685 0.4593 0.0034 0.05 Uiso calc U . R 1.0 . .
C C100 0.4522(6) 0.4905(5) 0.3903(4) 0.143(3) Uani d . . . 1.0 . .
H H11R 0.4333 0.4445 0.3943 0.215 Uiso calc U . R 1.0 . .
H H11S 0.4839 0.4892 0.3679 0.215 Uiso calc U . R 1.0 . .
H H11T 0.4069 0.5209 0.3788 0.215 Uiso calc U . R 1.0 . .
C C101 0.5037(6) 0.5170(4) 0.4377(3) 0.121(3) Uani d . . . 1.0 . .
H H11P 0.5599 0.5058 0.441 0.146 Uiso calc U . R 1.0 . .
H H11Q 0.4989 0.5672 0.439 0.146 Uiso calc U . R 1.0 . .
C C102 0.4781(6) 0.4858(4) 0.4759(3) 0.121(3) Uani d . . . 1.0 . .
H H11U 0.487 0.436 0.4756 0.145 Uiso calc U . R 1.0 . .
H H11V 0.4207 0.4935 0.4705 0.145 Uiso calc U . R 1.0 . .
C C103 0.1047(4) 0.5211(4) 0.3845(3) 0.111(3) Uani d . . . 1.0 . .
H H11H 0.1421 0.4836 0.386 0.166 Uiso calc U . R 1.0 . .
H H11I 0.0625 0.5183 0.3554 0.166 Uiso calc U . R 1.0 . .
H H11J 0.0817 0.5179 0.4109 0.166 Uiso calc U . R 1.0 . .
C C104 0.1510(5) 0.5938(4) 0.3867(3) 0.109(2) Uani d . . . 1.0 . .
H H11K 0.1542 0.6066 0.3552 0.13 Uiso calc U . R 1.0 . .
H H11L 0.122 0.63 0.3982 0.13 Uiso calc U . R 1.0 . .
C C105 0.2291(4) 0.5866(3) 0.4175(2) 0.0752(16) Uani d . . . 1.0 . .
H H10H 0.259 0.5533 0.404 0.09 Uiso calc U . R 1.0 . .
H H10I 0.225 0.568 0.4476 0.09 Uiso calc U . R 1.0 . .
C C106 0.2767(4) 0.6559(4) 0.4267(3) 0.108(2) Uani d . . . 1.0 . .
H H11F 0.2816 0.6733 0.3965 0.13 Uiso calc U . R 1.0 . .
H H11G 0.2449 0.6894 0.4386 0.13 Uiso calc U . R 1.0 . .
C C107 0.3492(7) 0.6539(5) 0.4564(3) 0.149(4) Uani d . . . 1.0 . .
H H11W 0.3828 0.6253 0.4421 0.179 Uiso calc U . R 1.0 . .
H H11X 0.3452 0.6302 0.4849 0.179 Uiso calc U . R 1.0 . .
C C108 0.3910(4) 0.7183(3) 0.4706(2) 0.0803(17) Uani d . . . 1.0 . .
H H11M 0.3939 0.7438 0.4429 0.121 Uiso calc U . R 1.0 . .
H H11N 0.4446 0.7088 0.49 0.121 Uiso calc U . R 1.0 . .
H H11O 0.3624 0.7453 0.4883 0.121 Uiso calc U . R 1.0 . .
C C109 0.45872(19) 0.16339(15) -0.01463(11) 0.0239(7) Uani d . . . 1.0 . .
C C120 0.7864(9) 0.1259(8) 0.9824(5) 0.157(5) Uani d . P . 0.75 . .
H H12D 0.8166 0.1671 0.9959 0.189 Uiso calc U P R 0.75 . .
H H12E 0.8267 0.0919 0.98 0.189 Uiso calc U P R 0.75 . .
C C121 0.7564(6) 0.0999(6) 1.0203(4) 0.109(3) Uani d . P . 0.75 . .
H H12A 0.7216 0.134 1.0284 0.164 Uiso calc U P R 0.75 . .
H H12B 0.8008 0.0905 1.0475 0.164 Uiso calc U P R 0.75 . .
H H12C 0.7266 0.0578 1.0103 0.164 Uiso calc U P R 0.75 . .
C C122 0.7822(9) 0.1606(8) 0.9022(5) 0.157(5) Uani d . P . 0.75 . .
H H128 0.76 0.2068 0.8945 0.189 Uiso calc U P R 0.75 . .
H H127 0.8395 0.1676 0.9161 0.189 Uiso calc U P R 0.75 . .
C C123 0.7789(10) 0.1350(9) 0.8621(5) 0.182(7) Uani d . P . 0.75 . .
H H130 0.7245 0.1167 0.8511 0.219 Uiso calc U P R 0.75 . .
H H129 0.8138 0.0945 0.8693 0.219 Uiso calc U P R 0.75 . .
C C124 0.7930(9) 0.1609(6) 0.8239(4) 0.173(7) Uani d . P . 0.75 . .
H H131 0.831 0.1319 0.8141 0.26 Uiso calc U P R 0.75 . .
H H133 0.815 0.2069 0.8306 0.26 Uiso calc U P R 0.75 . .
H H132 0.7436 0.1631 0.799 0.26 Uiso calc U P R 0.75 . .
C C125 0.7547(13) 0.1421(12) 0.9414(6) 0.267(13) Uani d . P . 0.75 . .
H H12F 0.7202 0.1807 0.9443 0.32 Uiso calc U P R 0.75 . .
H H12G 0.7183 0.1037 0.9295 0.32 Uiso calc U P R 0.75 . .
C C1B 0.4482(4) 0.1868(3) -0.06432(16) 0.0408(16) Uani d . P . 0.767(9) A 1
H H1B1 0.4992 0.2021 -0.0681 0.061 Uiso calc U P R 0.767(9) A 1
H H1B2 0.4103 0.2245 -0.0714 0.061 Uiso calc U P R 0.767(9) A 1
H H1B3 0.4284 0.1489 -0.0856 0.061 Uiso calc U P R 0.767(9) A 1
C C2B 0.3768(3) 0.1392(3) -0.01088(18) 0.0383(16) Uani d . P . 0.767(9) A 1
H H2B1 0.3602 0.0991 -0.0307 0.057 Uiso calc U P R 0.767(9) A 1
H H2B2 0.3381 0.1758 -0.0211 0.057 Uiso calc U P R 0.767(9) A 1
H H2B3 0.3804 0.1273 0.0215 0.057 Uiso calc U P R 0.767(9) A 1
C C3B 0.5151(4) 0.1038(2) -0.0026(2) 0.051(2) Uani d . P . 0.767(9) A 1
H H3B1 0.4942 0.0656 -0.0235 0.076 Uiso calc U P R 0.767(9) A 1
H H3B2 0.5209 0.0899 0.0296 0.076 Uiso calc U P R 0.767(9) A 1
H H3B3 0.5668 0.1172 -0.0063 0.076 Uiso calc U P R 0.767(9) A 1
C C1A 0.442(2) 0.1012(12) 0.0156(10) 0.096(12) Uani d . P . 0.233(9) A 2
H H1A1 0.4093 0.1165 0.0353 0.144 Uiso calc U P R 0.233(9) A 2
H H1A2 0.4927 0.0838 0.0352 0.144 Uiso calc U P R 0.233(9) A 2
H H1A3 0.4149 0.0649 -0.0051 0.144 Uiso calc U P R 0.233(9) A 2
C C2A 0.3876(18) 0.1851(12) -0.0481(9) 0.092(13) Uani d . P . 0.233(9) A 2
H H2A1 0.3659 0.2249 -0.036 0.137 Uiso calc U P R 0.233(9) A 2
H H2A2 0.3488 0.1481 -0.0539 0.137 Uiso calc U P R 0.233(9) A 2
H H2A3 0.3997 0.1973 -0.0772 0.137 Uiso calc U P R 0.233(9) A 2
C C3A 0.5234(11) 0.1343(14) -0.0389(10) 0.072(10) Uani d . P . 0.233(9) A 2
H H3A1 0.5002 0.0969 -0.0599 0.108 Uiso calc U P R 0.233(9) A 2
H H3A2 0.5694 0.1175 -0.0149 0.108 Uiso calc U P R 0.233(9) A 2
H H3A3 0.5399 0.1707 -0.0566 0.108 Uiso calc U P R 0.233(9) A 2

loop_
_atom_site_aniso_label
_atom_site_aniso_U_11
_atom_site_aniso_U_22
_atom_site_aniso_U_33
_atom_site_aniso_U_12
_atom_site_aniso_U_13
_atom_site_aniso_U_23
O1 0.0566(17) 0.0260(12) 0.0252(13) 0.0152(12) 0.0074(12) 0.0082(10)
O2 0.0619(18) 0.0268(13) 0.0425(17) 0.0131(13) -0.0027(14) 0.0083(12)
N1 0.0226(13) 0.0184(12) 0.0177(14) 0.0009(10) 0.0054(11) -0.0004(10)
N2 0.0175(12) 0.0155(12) 0.0145(13) -0.0013(10) 0.0044(10) -0.0006(9)
N3 0.0151(12) 0.0173(12) 0.0198(14) -0.0028(10) 0.0032(10) -0.0038(10)
N4 0.0195(13) 0.0192(12) 0.0175(14) -0.0038(10) 0.0043(11) -0.0009(10)
C1 0.039(2) 0.0253(17) 0.045(2) 0.0070(15) 0.0205(18) 0.0019(15)
C2 0.0368(19) 0.0194(15) 0.0248(18) 0.0050(14) 0.0130(15) 0.0029(13)
C3 0.071(3) 0.0262(18) 0.028(2) 0.0137(18) 0.0124(19) -0.0044(15)
C4 0.039(2) 0.0230(16) 0.036(2) -0.0005(15) 0.0120(17) 0.0002(14)
C5 0.047(2) 0.0329(18) 0.0234(19) 0.0021(16) 0.0009(17) 0.0040(15)
C6 0.039(2) 0.0251(16) 0.0165(17) 0.0000(14) 0.0073(15) 0.0025(13)
C7 0.054(2) 0.0323(19) 0.0252(19) -0.0044(17) 0.0152(17) 0.0049(15)
C8 0.058(2) 0.0347(19) 0.0178(18) 0.0076(18) 0.0115(17) 0.0032(14)
C9 0.0229(16) 0.0241(15) 0.0176(16) 0.0011(13) 0.0047(13) 0.0034(12)
C10 0.0271(17) 0.0240(16) 0.0236(18) 0.0010(14) 0.0093(14) 0.0067(13)
C11 0.0274(17) 0.0194(15) 0.0193(17) 0.0026(13) 0.0076(13) 0.0030(12)
C12 0.0236(16) 0.0211(15) 0.0165(16) 0.0023(13) 0.0055(13) 0.0015(12)
C13 0.0155(14) 0.0210(15) 0.0168(16) -0.0013(12) 0.0055(12) -0.0009(12)
C14 0.0219(16) 0.0186(15) 0.0193(16) -0.0024(12) 0.0078(13) -0.0011(12)
C15 0.0151(14) 0.0199(15) 0.0166(16) -0.0003(12) 0.0044(12) 0.0017(11)
C16 0.0169(15) 0.0236(15) 0.0176(16) -0.0053(12) 0.0029(12) -0.0027(12)
C17 0.0239(16) 0.0160(15) 0.0272(18) -0.0037(12) 0.0060(14) -0.0019(12)
C18 0.0190(15) 0.0210(15) 0.0217(17) -0.0023(12) 0.0034(13) 0.0037(12)
C19 0.0191(15) 0.0190(15) 0.0195(16) 0.0007(12) 0.0073(13) 0.0034(12)
C20 0.0159(14) 0.0160(14) 0.0200(16) -0.0017(11) 0.0040(12) 0.0000(11)
C21 0.0318(18) 0.0174(15) 0.036(2) 0.0000(14) 0.0074(16) 0.0016(14)
C22 0.0352(19) 0.0221(16) 0.034(2) 0.0093(14) 0.0087(16) 0.0131(14)
C23 0.0246(17) 0.0307(17) 0.0240(18) 0.0048(14) 0.0057(14) 0.0074(14)
C24 0.0191(15) 0.0261(16) 0.0198(17) -0.0002(13) 0.0048(13) 0.0004(12)
C25 0.0211(16) 0.0177(14) 0.0163(16) 0.0033(12) 0.0058(13) 0.0052(11)
C26 0.0206(15) 0.0203(15) 0.0158(16) 0.0031(12) 0.0037(13) 0.0045(12)
C27 0.0230(16) 0.0238(15) 0.0183(16) 0.0023(13) 0.0059(13) -0.0002(12)
C28 0.0288(18) 0.0280(17) 0.0200(17) 0.0092(14) 0.0109(14) 0.0051(13)
C29 0.0204(16) 0.0260(16) 0.0188(17) 0.0037(13) 0.0052(13) 0.0076(12)
C30 0.0208(16) 0.0214(15) 0.0173(16) 0.0026(12) 0.0043(13) 0.0079(12)
C31 0.0237(17) 0.0383(19) 0.0255(19) 0.0037(15) 0.0107(15) 0.0094(15)
C32 0.0216(17) 0.0403(19) 0.0250(19) -0.0017(15) 0.0052(14) 0.0107(15)
C33 0.0238(17) 0.0350(18) 0.0273(19) -0.0043(14) 0.0048(15) 0.0038(14)
C34 0.0226(16) 0.0274(16) 0.0225(17) -0.0001(13) 0.0063(14) 0.0073(13)
C35 0.0217(15) 0.0150(14) 0.0136(15) 0.0009(12) 0.0044(12) 0.0010(11)
C36 0.0226(16) 0.0172(14) 0.0146(16) 0.0001(12) 0.0030(13) 0.0007(11)
C37 0.0171(15) 0.0146(13) 0.0146(15) 0.0002(11) 0.0016(12) 0.0023(11)
C38 0.0195(15) 0.0164(14) 0.0147(15) 0.0001(12) 0.0020(12) 0.0006(11)
C39 0.0186(15) 0.0169(14) 0.0198(16) -0.0004(12) 0.0041(13) -0.0015(12)
C40 0.0187(15) 0.0160(14) 0.0184(16) 0.0018(12) 0.0007(12) -0.0027(12)
C41 0.0193(15) 0.0187(14) 0.0180(16) 0.0020(12) 0.0049(12) -0.0014(12)
C42 0.0184(15) 0.0147(14) 0.0131(15) -0.0005(11) 0.0003(12) 0.0032(11)
C43 0.0151(14) 0.0156(14) 0.0179(16) -0.0004(11) 0.0029(12) 0.0032(11)
C44 0.0200(15) 0.0148(14) 0.0152(15) 0.0010(11) 0.0022(12) 0.0028(11)
C45 0.0217(15) 0.0132(13) 0.0144(15) 0.0001(12) 0.0020(12) 0.0014(11)
C46 0.0257(17) 0.0183(14) 0.0174(16) -0.0001(12) 0.0035(13) -0.0018(12)
C47 0.0264(17) 0.0178(15) 0.0155(16) -0.0023(13) -0.0003(13) 0.0014(12)
C48 0.0218(16) 0.0189(15) 0.0175(16) -0.0033(12) 0.0015(13) 0.0013(12)
C49 0.0207(15) 0.0152(14) 0.0150(15) -0.0011(12) 0.0000(12) 0.0024(11)
C50 0.0193(15) 0.0164(14) 0.0178(16) -0.0011(12) 0.0008(12) 0.0028(11)
C51 0.0168(15) 0.0175(14) 0.0141(15) -0.0014(12) 0.0029(12) 0.0017(11)
C52 0.0175(15) 0.0175(14) 0.0216(17) -0.0048(12) 0.0008(13) -0.0016(12)
C53 0.0187(16) 0.0190(15) 0.0251(17) -0.0007(12) 0.0040(13) 0.0034(12)
C54 0.0217(16) 0.0258(16) 0.033(2) -0.0033(13) 0.0055(15) -0.0039(14)
C55 0.0199(17) 0.0302(18) 0.046(2) -0.0037(14) 0.0126(16) 0.0008(15)
C56 0.0261(18) 0.0268(17) 0.039(2) 0.0016(14) 0.0167(16) 0.0040(14)
C57 0.0309(19) 0.0294(18) 0.055(3) 0.0007(15) 0.0227(18) 0.0061(17)
C58 0.040(2) 0.0323(19) 0.058(3) 0.0116(17) 0.031(2) 0.0040(18)
C59 0.039(2) 0.0280(18) 0.046(2) 0.0069(16) 0.0233(18) 0.0012(15)
C60 0.0289(18) 0.0248(16) 0.034(2) 0.0021(14) 0.0136(15) 0.0016(14)
C61 0.0209(16) 0.0199(15) 0.0324(19) 0.0041(13) 0.0090(14) 0.0077(13)
C62 0.0181(15) 0.0199(15) 0.0255(18) 0.0019(12) 0.0049(13) 0.0035(12)
C63 0.0162(15) 0.0187(14) 0.0191(16) 0.0004(12) 0.0054(12) -0.0014(12)
C64 0.0190(15) 0.0199(15) 0.0195(16) -0.0024(12) 0.0066(13) -0.0020(12)
C65 0.0249(16) 0.0256(16) 0.0167(16) -0.0017(13) 0.0066(13) -0.0027(12)
C66 0.0270(17) 0.0178(15) 0.0225(17) -0.0020(13) 0.0088(14) -0.0054(12)
C67 0.0273(17) 0.0175(15) 0.0250(18) 0.0006(13) 0.0083(14) -0.0002(12)
C68 0.040(2) 0.0213(16) 0.035(2) 0.0006(15) 0.0063(17) -0.0001(14)
C69 0.053(2) 0.0240(17) 0.035(2) 0.0073(17) 0.0044(18) 0.0107(15)
C70 0.040(2) 0.0308(18) 0.027(2) 0.0016(16) 0.0006(16) 0.0057(15)
C71 0.0258(17) 0.0259(16) 0.0220(18) -0.0027(13) 0.0032(14) -0.0017(13)
C72 0.0167(15) 0.0210(15) 0.0221(17) 0.0010(12) 0.0060(13) 0.0014(12)
C73 0.0217(16) 0.0235(16) 0.0217(17) -0.0004(13) 0.0051(13) 0.0021(13)
C74 0.0285(18) 0.0245(16) 0.0276(19) -0.0006(14) 0.0057(15) -0.0015(13)
C75 0.0300(18) 0.0296(17) 0.0258(19) 0.0055(15) 0.0036(15) 0.0058(14)
C76 0.042(2) 0.0272(17) 0.0263(19) 0.0094(16) 0.0079(16) 0.0054(14)
C77 0.037(2) 0.0224(16) 0.0287(19) 0.0036(14) 0.0066(16) 0.0025(14)
C78 0.0257(17) 0.0229(16) 0.0235(18) -0.0009(13) 0.0049(14) 0.0035(13)
C79 0.0212(16) 0.0203(15) 0.0262(18) -0.0041(13) 0.0079(14) -0.0096(13)
C80 0.0286(18) 0.0252(16) 0.033(2) -0.0067(14) 0.0093(15) -0.0161(14)
C81 0.0326(19) 0.0208(16) 0.042(2) -0.0084(14) 0.0142(16) -0.0110(14)
C82 0.0238(17) 0.0339(18) 0.032(2) -0.0031(14) 0.0010(15) -0.0137(15)
C83 0.039(2) 0.040(2) 0.028(2) 0.0031(17) -0.0029(17) 0.0035(16)
C84 0.053(3) 0.053(3) 0.043(3) -0.008(2) -0.019(2) 0.005(2)
C85 0.032(2) 0.084(3) 0.039(2) 0.015(2) -0.0012(18) 0.003(2)
C86 0.057(3) 0.042(2) 0.030(2) 0.0135(19) 0.0016(19) 0.0043(17)
C87 0.047(2) 0.0188(16) 0.043(2) -0.0006(16) 0.0029(18) 0.0041(15)
C88 0.064(3) 0.0246(19) 0.066(3) -0.0148(19) -0.004(2) 0.0087(19)
C89 0.072(3) 0.0207(17) 0.042(2) -0.0028(18) 0.011(2) -0.0016(15)
C90 0.064(3) 0.0227(18) 0.055(3) -0.0052(18) 0.015(2) 0.0079(17)
C91 0.059(3) 0.052(3) 0.046(3) 0.001(2) 0.002(2) 0.010(2)
C92 0.050(3) 0.050(2) 0.048(3) 0.001(2) 0.008(2) 0.016(2)
C93 0.047(2) 0.049(2) 0.034(2) 0.0084(19) 0.0061(18) 0.0155(18)
C94 0.047(2) 0.053(2) 0.039(2) -0.001(2) 0.007(2) 0.0156(19)
C95 0.046(2) 0.060(3) 0.046(3) 0.000(2) 0.004(2) 0.004(2)
C96 0.061(3) 0.054(3) 0.060(3) 0.002(2) 0.008(2) 0.010(2)
C97 0.050(3) 0.052(2) 0.048(3) 0.006(2) 0.007(2) 0.019(2)
C98 0.034(2) 0.054(2) 0.047(3) 0.0054(18) 0.0048(19) 0.024(2)
C99 0.028(2) 0.053(2) 0.042(2) 0.0065(17) 0.0054(17) 0.0246(19)
C100 0.150(8) 0.141(7) 0.136(8) 0.035(6) 0.032(7) -0.027(6)
C101 0.147(7) 0.101(5) 0.143(8) 0.007(5) 0.084(7) 0.022(5)
C102 0.141(7) 0.098(5) 0.135(7) -0.018(5) 0.055(6) -0.002(5)
C103 0.081(5) 0.123(6) 0.135(7) -0.031(4) 0.041(5) -0.048(5)
C104 0.139(7) 0.110(5) 0.083(5) 0.034(5) 0.041(5) 0.001(4)
C105 0.079(4) 0.084(4) 0.071(4) -0.002(3) 0.036(3) -0.015(3)
C106 0.070(4) 0.112(6) 0.144(7) 0.006(4) 0.032(5) 0.002(5)
C107 0.176(10) 0.163(8) 0.120(7) -0.067(8) 0.060(7) -0.058(7)
C108 0.094(4) 0.074(4) 0.079(4) -0.018(3) 0.033(3) 0.001(3)
C109 0.0265(17) 0.0201(15) 0.0237(18) -0.0066(13) 0.0044(14) -0.0085(13)
C120 0.161(13) 0.174(13) 0.130(12) -0.003(10) 0.028(11) 0.012(10)
C121 0.093(7) 0.140(9) 0.106(8) -0.026(6) 0.046(6) 0.002(7)
C122 0.193(14) 0.191(13) 0.106(9) -0.047(11) 0.072(10) -0.040(10)
C123 0.210(17) 0.241(17) 0.103(10) -0.009(13) 0.054(11) -0.073(11)
C124 0.254(15) 0.182(11) 0.139(10) -0.171(12) 0.148(11) -0.095(9)
C125 0.30(3) 0.34(3) 0.128(14) -0.16(2) -0.005(16) 0.078(17)
C1B 0.053(4) 0.047(3) 0.022(3) -0.027(3) 0.009(2) -0.015(2)
C2B 0.043(3) 0.043(3) 0.032(3) -0.028(2) 0.016(2) -0.022(2)
C3B 0.052(4) 0.022(3) 0.064(4) 0.000(2) -0.007(3) -0.021(3)
C1A 0.15(3) 0.064(16) 0.081(19) -0.033(18) 0.04(2) -0.049(14)
C2A 0.11(2) 0.067(15) 0.062(17) 0.004(15) -0.033(17) -0.046(14)
C3A 0.033(10) 0.11(2) 0.085(19) -0.032(11) 0.035(12) -0.069(17)

loop_
_atom_type_symbol
_atom_type_description
_atom_type_scat_dispersion_real
_atom_type_scat_dispersion_imag
_atom_type_scat_source
C C 0.0033 0.0016 'International Tables Vol C Tables 4.2.6.8 and 6.1.1.4'
H H 0.0000 0.0000 'International Tables Vol C Tables 4.2.6.8 and 6.1.1.4'
N N 0.0061 0.0033 'International Tables Vol C Tables 4.2.6.8 and 6.1.1.4'
O O 0.0106 0.0060 'International Tables Vol C Tables 4.2.6.8 and 6.1.1.4'

loop_
_geom_angle_atom_site_label_1
_geom_angle_atom_site_label_2
_geom_angle_atom_site_label_3
_geom_angle_site_symmetry_1
_geom_angle_site_symmetry_3
_geom_angle
C35 N1 C36 . . 102.8(2)
C35 N2 C37 . . 107.1(2)
C35 N2 C20 . . 112.6(2)
C37 N2 C20 . . 139.7(2)
C52 N3 C51 . . 106.8(2)
C52 N3 C63 . . 112.3(2)
C51 N3 C63 . . 140.5(2)
C52 N4 C50 . . 103.2(2)
C2 C1 H1A . . 109.5
C2 C1 H1B . . 109.5
H1A C1 H1B . . 109.5
C2 C1 H1C . . 109.5
H1A C1 H1C . . 109.5
H1B C1 H1C . . 109.5
C3 C2 C11 . . 111.3(3)
C3 C2 C4 . . 107.7(3)
C11 C2 C4 . . 110.2(3)
C3 C2 C1 . . 106.6(3)
C11 C2 C1 . . 110.6(3)
C4 C2 C1 . . 110.3(3)
C2 C3 H3A . . 109.5
C2 C3 H3B . . 109.5
H3A C3 H3B . . 109.5
C2 C3 H3C . . 109.5
H3A C3 H3C . . 109.5
H3B C3 H3C . . 109.5
C2 C4 H4A . . 109.5
C2 C4 H4B . . 109.5
H4A C4 H4B . . 109.5
C2 C4 H4C . . 109.5
H4A C4 H4C . . 109.5
H4B C4 H4C . . 109.5
C6 C5 H5A . . 109.5
C6 C5 H5B . . 109.5
H5A C5 H5B . . 109.5
C6 C5 H5C . . 109.5
H5A C5 H5C . . 109.5
H5B C5 H5C . . 109.5
C9 C6 C8 . . 111.4(3)
C9 C6 C5 . . 109.6(3)
C8 C6 C5 . . 108.0(3)
C9 C6 C7 . . 110.1(3)
C8 C6 C7 . . 107.4(3)
C5 C6 C7 . . 110.4(3)
C6 C7 H7A . . 109.5
C6 C7 H7B . . 109.5
H7A C7 H7B . . 109.5
C6 C7 H7C . . 109.5
H7A C7 H7C . . 109.5
H7B C7 H7C . . 109.5
C6 C8 H8A . . 109.5
C6 C8 H8B . . 109.5
H8A C8 H8B . . 109.5
C6 C8 H8C . . 109.5
H8A C8 H8C . . 109.5
H8B C8 H8C . . 109.5
C14 C9 C10 . . 118.5(3)
C14 C9 C6 . . 122.1(3)
C10 C9 C6 . . 119.4(3)
O1 C10 C11 . . 121.3(3)
O1 C10 C9 . . 120.3(3)
C11 C10 C9 . . 118.4(3)
C12 C11 C10 . . 118.6(3)
C12 C11 C2 . . 122.1(3)
C10 C11 C2 . . 119.3(3)
C11 C12 C13 . . 123.6(3)
C11 C12 H12 . . 118.2
C13 C12 H12 . . 118.2
C15 C13 C12 . . 123.3(3)
C15 C13 C14 . . 120.6(3)
C12 C13 C14 . . 116.1(3)
C9 C14 C13 . . 123.3(3)
C9 C14 H14 . . 118.3
C13 C14 H14 . . 118.3
C13 C15 C16 . . 120.4(3)
C13 C15 C20 . . 122.4(2)
C16 C15 C20 . . 117.1(2)
C17 C16 C15 . . 124.0(3)
C17 C16 H16 . . 118.0
C15 C16 H16 . . 118.0
C16 C17 C18 . . 122.0(3)
C16 C17 H17 . . 119.0
C18 C17 H17 . . 119.0
C19 C18 C21 . . 120.1(3)
C19 C18 C17 . . 119.1(3)
C21 C18 C17 . . 120.7(3)
C24 C19 C18 . . 118.7(3)
C24 C19 C20 . . 120.1(3)
C18 C19 C20 . . 121.1(3)
N2 C20 C15 . . 111.5(2)
N2 C20 C19 . . 107.9(2)
C15 C20 C19 . . 114.3(2)
N2 C20 C25 . . 99.2(2)
C15 C20 C25 . . 114.1(2)
C19 C20 C25 . . 108.7(2)
C22 C21 C18 . . 120.3(3)
C22 C21 H21 . . 119.8
C18 C21 H21 . . 119.8
C21 C22 C23 . . 120.1(3)
C21 C22 H22 . . 120.0
C23 C22 H22 . . 120.0
C22 C23 C24 . . 120.3(3)
C22 C23 H23 . . 119.8
C24 C23 H23 . . 119.8
C19 C24 C23 . . 120.4(3)
C19 C24 H24 . . 119.8
C23 C24 H24 . . 119.8
C26 C25 C30 . . 120.6(3)
C26 C25 C20 . . 110.5(2)
C30 C25 C20 . . 128.9(3)
C25 C26 C27 . . 122.4(3)
C25 C26 C35 . . 108.1(3)
C27 C26 C35 . . 129.4(3)
C28 C27 C26 . . 117.9(3)
C28 C27 H27 . . 121.0
C26 C27 H27 . . 121.0
C27 C28 C29 . . 121.9(3)
C27 C28 H28 . . 119.1
C29 C28 H28 . . 119.1
C31 C29 C28 . . 120.8(3)
C31 C29 C30 . . 118.6(3)
C28 C29 C30 . . 120.6(3)
C34 C30 C25 . . 124.5(3)
C34 C30 C29 . . 118.8(3)
C25 C30 C29 . . 116.6(3)
C32 C31 C29 . . 120.9(3)
C32 C31 H31 . . 119.5
C29 C31 H31 . . 119.5
C31 C32 C33 . . 120.7(3)
C31 C32 H32 . . 119.7
C33 C32 H32 . . 119.7
C34 C33 C32 . . 120.4(3)
C34 C33 H33 . . 119.8
C32 C33 H33 . . 119.8
C33 C34 C30 . . 120.6(3)
C33 C34 H34 . . 119.7
C30 C34 H34 . . 119.7
N1 C35 N2 . . 113.7(3)
N1 C35 C26 . . 137.3(3)
N2 C35 C26 . . 109.0(2)
N1 C36 C37 . . 112.5(3)
N1 C36 C45 . . 126.1(3)
C37 C36 C45 . . 121.4(3)
N2 C37 C36 . . 103.8(2)
N2 C37 C38 . . 132.9(3)
C36 C37 C38 . . 123.3(3)
C39 C38 C37 . . 124.2(3)
C39 C38 C43 . . 119.8(3)
C37 C38 C43 . . 116.0(2)
C38 C39 C40 . . 122.4(3)
C38 C39 H39 . . 118.8
C40 C39 H39 . . 118.8
C39 C40 C41 . . 118.4(3)
C39 C40 C79 . . 118.8(3)
C41 C40 C79 . . 122.8(3)
C40 C41 C42 . . 121.5(3)
C40 C41 H41 . . 119.2
C42 C41 H41 . . 119.2
C41 C42 C43 . . 120.5(3)
C41 C42 C51 . . 124.2(3)
C43 C42 C51 . . 115.4(2)
C42 C43 C38 . . 117.5(3)
C42 C43 C44 . . 122.0(3)
C38 C43 C44 . . 120.5(3)
C49 C44 C45 . . 116.6(3)
C49 C44 C43 . . 121.4(3)
C45 C44 C43 . . 122.1(3)
C46 C45 C44 . . 120.6(3)
C46 C45 C36 . . 122.7(3)
C44 C45 C36 . . 116.6(3)
C45 C46 C47 . . 122.2(3)
C45 C46 H46 . . 118.9
C47 C46 H46 . . 118.9
C46 C47 C48 . . 117.6(3)
C46 C47 C109 . . 120.2(3)
C48 C47 C109 . . 122.2(3)
C49 C48 C47 . . 121.9(3)
C49 C48 H48 . . 119.1
C47 C48 H48 . . 119.1
C48 C49 C44 . . 121.1(3)
C48 C49 C50 . . 122.4(3)
C44 C49 C50 . . 116.5(3)
N4 C50 C51 . . 112.4(3)
N4 C50 C49 . . 125.7(3)
C51 C50 C49 . . 121.9(3)
N3 C51 C50 . . 103.7(2)
N3 C51 C42 . . 133.5(3)
C50 C51 C42 . . 122.9(3)
N4 C52 N3 . . 113.9(3)
N4 C52 C53 . . 137.1(3)
N3 C52 C53 . . 109.0(3)
C62 C53 C54 . . 122.2(3)
C62 C53 C52 . . 108.5(3)
C54 C53 C52 . . 129.3(3)
C55 C54 C53 . . 117.7(3)
C55 C54 H54 . . 121.1
C53 C54 H54 . . 121.1
C54 C55 C56 . . 121.9(3)
C54 C55 H55 . . 119.1
C56 C55 H55 . . 119.1
C57 C56 C55 . . 120.7(3)
C57 C56 C61 . . 118.9(3)
C55 C56 C61 . . 120.4(3)
C58 C57 C56 . . 121.1(3)
C58 C57 H57 . . 119.5
C56 C57 H57 . . 119.5
C57 C58 C59 . . 120.3(3)
C57 C58 H58 . . 119.9
C59 C58 H58 . . 119.9
C60 C59 C58 . . 120.7(4)
C60 C59 H59 . . 119.6
C58 C59 H59 . . 119.6
C59 C60 C61 . . 120.8(3)
C59 C60 H60 . . 119.6
C61 C60 H60 . . 119.6
C60 C61 C62 . . 125.2(3)
C60 C61 C56 . . 118.2(3)
C62 C61 C56 . . 116.5(3)
C53 C62 C61 . . 121.2(3)
C53 C62 C63 . . 110.3(3)
C61 C62 C63 . . 128.4(3)
N3 C63 C72 . . 108.3(2)
N3 C63 C64 . . 112.8(2)
C72 C63 C64 . . 114.6(2)
N3 C63 C62 . . 99.4(2)
C72 C63 C62 . . 106.9(2)
C64 C63 C62 . . 113.6(2)
C73 C64 C65 . . 120.9(3)
C73 C64 C63 . . 122.7(3)
C65 C64 C63 . . 116.4(3)
C66 C65 C64 . . 124.0(3)
C66 C65 H65 . . 118.0
C64 C65 H65 . . 118.0
C65 C66 C67 . . 122.6(3)
C65 C66 H66 . . 118.7
C67 C66 H66 . . 118.7
C72 C67 C68 . . 119.2(3)
C72 C67 C66 . . 119.8(3)
C68 C67 C66 . . 121.0(3)
C69 C68 C67 . . 121.0(3)
C69 C68 H68 . . 119.5
C67 C68 H68 . . 119.5
C68 C69 C70 . . 119.0(3)
C68 C69 H69 . . 120.5
C70 C69 H69 . . 120.5
C71 C70 C69 . . 121.1(3)
C71 C70 H70 . . 119.4
C69 C70 H70 . . 119.4
C70 C71 C72 . . 120.3(3)
C70 C71 H71 . . 119.8
C72 C71 H71 . . 119.8
C71 C72 C67 . . 119.4(3)
C71 C72 C63 . . 119.9(3)
C67 C72 C63 . . 120.6(3)
C64 C73 C78 . . 123.9(3)
C64 C73 C74 . . 120.5(3)
C78 C73 C74 . . 115.5(3)
C75 C74 C73 . . 124.8(3)
C75 C74 H74 . . 117.6
C73 C74 H74 . . 117.6
C74 C75 C76 . . 118.3(3)
C74 C75 C83 . . 122.3(3)
C76 C75 C83 . . 119.4(3)
O2 C76 C77 . . 121.3(3)
O2 C76 C75 . . 120.3(3)
C77 C76 C75 . . 118.4(3)
C78 C77 C76 . . 118.9(3)
C78 C77 C87 . . 122.0(3)
C76 C77 C87 . . 119.1(3)
C77 C78 C73 . . 123.9(3)
C77 C78 H78 . . 118.0
C73 C78 H78 . . 118.0
C80 C79 C82 . . 108.2(3)
C80 C79 C81 . . 108.0(3)
C82 C79 C81 . . 109.7(3)
C80 C79 C40 . . 112.6(2)
C82 C79 C40 . . 108.7(2)
C81 C79 C40 . . 109.5(3)
C79 C80 H80A . . 109.5
C79 C80 H80B . . 109.5
H80A C80 H80B . . 109.5
C79 C80 H80C . . 109.5
H80A C80 H80C . . 109.5
H80B C80 H80C . . 109.5
C79 C81 H81A . . 109.5
C79 C81 H81B . . 109.5
H81A C81 H81B . . 109.5
C79 C81 H81C . . 109.5
H81A C81 H81C . . 109.5
H81B C81 H81C . . 109.5
C79 C82 H82A . . 109.5
C79 C82 H82B . . 109.5
H82A C82 H82B . . 109.5
C79 C82 H82C . . 109.5
H82A C82 H82C . . 109.5
H82B C82 H82C . . 109.5
C75 C83 C85 . . 110.4(3)
C75 C83 C86 . . 109.4(3)
C85 C83 C86 . . 110.9(3)
C75 C83 C84 . . 111.6(3)
C85 C83 C84 . . 107.5(4)
C86 C83 C84 . . 107.0(3)
C83 C84 H10A . . 109.5
C83 C84 H10B . . 109.5
H10A C84 H10B . . 109.5
C83 C84 H10C . . 109.5
H10A C84 H10C . . 109.5
H10B C84 H10C . . 109.5
C83 C85 H85A . . 109.5
C83 C85 H85B . . 109.5
H85A C85 H85B . . 109.5
C83 C85 H85C . . 109.5
H85A C85 H85C . . 109.5
H85B C85 H85C . . 109.5
C83 C86 H86A . . 109.5
C83 C86 H86B . . 109.5
H86A C86 H86B . . 109.5
C83 C86 H86C . . 109.5
H86A C86 H86C . . 109.5
H86B C86 H86C . . 109.5
C89 C87 C77 . . 110.1(3)
C89 C87 C88 . . 108.1(3)
C77 C87 C88 . . 111.0(3)
C89 C87 C90 . . 111.0(3)
C77 C87 C90 . . 109.7(3)
C88 C87 C90 . . 106.9(3)
C87 C88 H88A . . 109.5
C87 C88 H88B . . 109.5
H88A C88 H88B . . 109.5
C87 C88 H88C . . 109.5
H88A C88 H88C . . 109.5
H88B C88 H88C . . 109.5
C87 C89 H89A . . 109.5
C87 C89 H89B . . 109.5
H89A C89 H89B . . 109.5
C87 C89 H89C . . 109.5
H89A C89 H89C . . 109.5
H89B C89 H89C . . 109.5
C87 C90 H90A . . 109.5
C87 C90 H90B . . 109.5
H90A C90 H90B . . 109.5
C87 C90 H90C . . 109.5
H90A C90 H90C . . 109.5
H90B C90 H90C . . 109.5
C92 C91 H11C . . 109.5
C92 C91 H11D . . 109.5
H11C C91 H11D . . 109.5
C92 C91 H11E . . 109.5
H11C C91 H11E . . 109.5
H11D C91 H11E . . 109.5
C93 C92 C91 . . 112.7(4)
C93 C92 H10F . . 109.1
C91 C92 H10F . . 109.1
C93 C92 H10G . . 109.1
C91 C92 H10G . . 109.1
H10F C92 H10G . . 107.8
C94 C93 C92 . . 114.8(4)
C94 C93 H93A . . 108.6
C92 C93 H93A . . 108.6
C94 C93 H93B . . 108.6
C92 C93 H93B . . 108.6
H93A C93 H93B . . 107.5
C95 C94 C93 . . 115.0(4)
C95 C94 H10D . . 108.5
C93 C94 H10D . . 108.5
C95 C94 H10E . . 108.5
C93 C94 H10E . . 108.5
H10D C94 H10E . . 107.5
C96 C95 C94 . . 114.3(4)
C96 C95 H11A . . 108.7
C94 C95 H11A . . 108.7
C96 C95 H11B . . 108.7
C94 C95 H11B . . 108.7
H11A C95 H11B . . 107.6
C95 C96 H10J . . 109.5
C95 C96 H10K . . 109.5
H10J C96 H10K . . 109.5
C95 C96 H10L . . 109.5
H10J C96 H10L . . 109.5
H10K C96 H10L . . 109.5
C98 C97 H97A . . 109.5
C98 C97 H97B . . 109.5
H97A C97 H97B . . 109.5
C98 C97 H97C . . 109.5
H97A C97 H97C . . 109.5
H97B C97 H97C . . 109.5
C99 C98 C97 . . 113.3(3)
C99 C98 H98A . . 108.9
C97 C98 H98A . . 108.9
C99 C98 H98B . . 108.9
C97 C98 H98B . . 108.9
H98A C98 H98B . . 107.7
C98 C99 C99 . 3_665 114.6(4)
C98 C99 H99A . . 108.6
C99 C99 H99A 3_665 . 108.6
C98 C99 H99B . . 108.6
C99 C99 H99B 3_665 . 108.6
H99A C99 H99B . . 107.6
C101 C100 H11R . . 109.5
C101 C100 H11S . . 109.5
H11R C100 H11S . . 109.5
C101 C100 H11T . . 109.5
H11R C100 H11T . . 109.5
H11S C100 H11T . . 109.5
C102 C101 C100 . . 110.1(8)
C102 C101 H11P . . 109.6
C100 C101 H11P . . 109.6
C102 C101 H11Q . . 109.6
C100 C101 H11Q . . 109.6
H11P C101 H11Q . . 108.2
C101 C102 C102 . 3_666 113.3(9)
C101 C102 H11U . . 108.9
C102 C102 H11U 3_666 . 108.9
C101 C102 H11V . . 108.9
C102 C102 H11V 3_666 . 108.9
H11U C102 H11V . . 107.7
C104 C103 H11H . . 109.5
C104 C103 H11I . . 109.5
H11H C103 H11I . . 109.5
C104 C103 H11J . . 109.5
H11H C103 H11J . . 109.5
H11I C103 H11J . . 109.5
C105 C104 C103 . . 108.6(6)
C105 C104 H11K . . 110.0
C103 C104 H11K . . 110.0
C105 C104 H11L . . 110.0
C103 C104 H11L . . 110.0
H11K C104 H11L . . 108.4
C104 C105 C106 . . 113.3(6)
C104 C105 H10H . . 108.9
C106 C105 H10H . . 108.9
C104 C105 H10I . . 108.9
C106 C105 H10I . . 108.9
H10H C105 H10I . . 107.7
C107 C106 C105 . . 116.9(7)
C107 C106 H11F . . 108.1
C105 C106 H11F . . 108.1
C107 C106 H11G . . 108.1
C105 C106 H11G . . 108.1
H11F C106 H11G . . 107.3
C106 C107 C108 . . 118.5(10)
C106 C107 H11W . . 107.7
C108 C107 H11W . . 107.7
C106 C107 H11X . . 107.7
C108 C107 H11X . . 107.7
H11W C107 H11X . . 107.1
C107 C108 H11M . . 109.5
C107 C108 H11N . . 109.5
H11M C108 H11N . . 109.5
C107 C108 H11O . . 109.5
H11M C108 H11O . . 109.5
H11N C108 H11O . . 109.5
C3B C109 C1B . . 111.3(4)
C2A C109 C47 . . 108.5(8)
C3B C109 C47 . . 109.7(3)
C1B C109 C47 . . 108.8(3)
C3B C109 C2B . . 107.9(4)
C1B C109 C2B . . 107.2(4)
C47 C109 C2B . . 111.9(3)
C2A C109 C1A . . 111.5(19)
C47 C109 C1A . . 108.2(8)
C2A C109 C3A . . 112.3(16)
C47 C109 C3A . . 112.3(7)
C1A C109 C3A . . 104.0(16)
C125 C120 C121 . . 133.9(17)
C125 C120 H12D . . 103.7
C121 C120 H12D . . 103.7
C125 C120 H12E . . 103.7
C121 C120 H12E . . 103.7
H12D C120 H12E . . 105.4
C120 C121 H12A . . 109.5
C120 C121 H12B . . 109.5
H12A C121 H12B . . 109.5
C120 C121 H12C . . 109.5
H12A C121 H12C . . 109.5
H12B C121 H12C . . 109.5
C123 C122 C125 . . 136.4(17)
C123 C122 H128 . . 103.0
C125 C122 H128 . . 103.0
C123 C122 H127 . . 103.0
C125 C122 H127 . . 103.0
H128 C122 H127 . . 105.1
C122 C123 C124 . . 132.5(16)
C122 C123 H130 . . 104.1
C124 C123 H130 . . 104.1
C122 C123 H129 . . 104.1
C124 C123 H129 . . 104.1
H130 C123 H129 . . 105.5
C123 C124 H131 . . 109.5
C123 C124 H133 . . 109.5
H131 C124 H133 . . 109.5
C123 C124 H132 . . 109.5
H131 C124 H132 . . 109.5
H133 C124 H132 . . 109.5
C120 C125 C122 . . 136.(2)
C120 C125 H12F . . 103.3
C122 C125 H12F . . 103.3
C120 C125 H12G . . 103.3
C122 C125 H12G . . 103.3
H12F C125 H12G . . 105.2
C109 C1B H1B1 . . 109.5
C109 C1B H1B2 . . 109.5
H1B1 C1B H1B2 . . 109.5
C109 C1B H1B3 . . 109.5
H1B1 C1B H1B3 . . 109.5
H1B2 C1B H1B3 . . 109.5
C109 C2B H2B1 . . 109.5
C109 C2B H2B2 . . 109.5
H2B1 C2B H2B2 . . 109.5
C109 C2B H2B3 . . 109.5
H2B1 C2B H2B3 . . 109.5
H2B2 C2B H2B3 . . 109.5
C109 C3B H3B1 . . 109.5
C109 C3B H3B2 . . 109.5
H3B1 C3B H3B2 . . 109.5
C109 C3B H3B3 . . 109.5
H3B1 C3B H3B3 . . 109.5
H3B2 C3B H3B3 . . 109.5
C109 C1A H1A1 . . 109.5
C109 C1A H1A2 . . 109.5
H1A1 C1A H1A2 . . 109.5
C109 C1A H1A3 . . 109.5
H1A1 C1A H1A3 . . 109.5
H1A2 C1A H1A3 . . 109.5
C109 C2A H2A1 . . 109.5
C109 C2A H2A2 . . 109.5
H2A1 C2A H2A2 . . 109.5
C109 C2A H2A3 . . 109.5
H2A1 C2A H2A3 . . 109.5
H2A2 C2A H2A3 . . 109.5
C109 C3A H3A1 . . 109.5
C109 C3A H3A2 . . 109.5
H3A1 C3A H3A2 . . 109.5
C109 C3A H3A3 . . 109.5
H3A1 C3A H3A3 . . 109.5
H3A2 C3A H3A3 . . 109.5

loop_
_geom_bond_atom_site_label_1
_geom_bond_atom_site_label_2
_geom_bond_site_symmetry_2
_geom_bond_distance
O1 C10 . 1.236(4)
O2 C76 . 1.229(4)
N1 C35 . 1.316(4)
N1 C36 . 1.385(4)
N2 C35 . 1.367(4)
N2 C37 . 1.376(4)
N2 C20 . 1.489(4)
N3 C52 . 1.371(4)
N3 C51 . 1.390(4)
N3 C63 . 1.485(4)
N4 C52 . 1.318(4)
N4 C50 . 1.381(4)
C1 C2 . 1.542(5)
C1 H1A . 0.98
C1 H1B . 0.98
C1 H1C . 0.98
C2 C3 . 1.530(5)
C2 C11 . 1.534(4)
C2 C4 . 1.535(5)
C3 H3A . 0.98
C3 H3B . 0.98
C3 H3C . 0.98
C4 H4A . 0.98
C4 H4B . 0.98
C4 H4C . 0.98
C5 C6 . 1.535(5)
C5 H5A . 0.98
C5 H5B . 0.98
C5 H5C . 0.98
C6 C9 . 1.529(4)
C6 C8 . 1.533(5)
C6 C7 . 1.542(5)
C7 H7A . 0.98
C7 H7B . 0.98
C7 H7C . 0.98
C8 H8A . 0.98
C8 H8B . 0.98
C8 H8C . 0.98
C9 C14 . 1.346(4)
C9 C10 . 1.481(4)
C10 C11 . 1.481(5)
C11 C12 . 1.341(4)
C12 C13 . 1.447(4)
C12 H12 . 0.95
C13 C15 . 1.382(4)
C13 C14 . 1.451(4)
C14 H14 . 0.95
C15 C16 . 1.441(4)
C15 C20 . 1.532(4)
C16 C17 . 1.345(4)
C16 H16 . 0.95
C17 C18 . 1.449(4)
C17 H17 . 0.95
C18 C19 . 1.398(4)
C18 C21 . 1.398(4)
C19 C24 . 1.391(4)
C19 C20 . 1.536(4)
C20 C25 . 1.552(4)
C21 C22 . 1.370(5)
C21 H21 . 0.95
C22 C23 . 1.379(5)
C22 H22 . 0.95
C23 C24 . 1.392(4)
C23 H23 . 0.95
C24 H24 . 0.95
C25 C26 . 1.381(4)
C25 C30 . 1.423(4)
C26 C27 . 1.422(4)
C26 C35 . 1.443(4)
C27 C28 . 1.352(5)
C27 H27 . 0.95
C28 C29 . 1.424(5)
C28 H28 . 0.95
C29 C31 . 1.412(5)
C29 C30 . 1.432(4)
C30 C34 . 1.412(4)
C31 C32 . 1.360(5)
C31 H31 . 0.95
C32 C33 . 1.402(5)
C32 H32 . 0.95
C33 C34 . 1.371(5)
C33 H33 . 0.95
C34 H34 . 0.95
C36 C37 . 1.387(4)
C36 C45 . 1.436(4)
C37 C38 . 1.435(4)
C38 C39 . 1.391(4)
C38 C43 . 1.437(4)
C39 C40 . 1.393(4)
C39 H39 . 0.95
C40 C41 . 1.394(4)
C40 C79 . 1.542(4)
C41 C42 . 1.398(4)
C41 H41 . 0.95
C42 C43 . 1.428(4)
C42 C51 . 1.436(4)
C43 C44 . 1.439(4)
C44 C49 . 1.422(4)
C44 C45 . 1.422(4)
C45 C46 . 1.390(4)
C46 C47 . 1.390(4)
C46 H46 . 0.95
C47 C48 . 1.391(4)
C47 C109 . 1.533(4)
C48 C49 . 1.388(4)
C48 H48 . 0.95
C49 C50 . 1.433(4)
C50 C51 . 1.398(4)
C52 C53 . 1.436(4)
C53 C62 . 1.373(4)
C53 C54 . 1.421(4)
C54 C55 . 1.364(5)
C54 H54 . 0.95
C55 C56 . 1.422(5)
C55 H55 . 0.95
C56 C57 . 1.412(5)
C56 C61 . 1.432(5)
C57 C58 . 1.349(6)
C57 H57 . 0.95
C58 C59 . 1.405(5)
C58 H58 . 0.95
C59 C60 . 1.362(5)
C59 H59 . 0.95
C60 C61 . 1.411(5)
C60 H60 . 0.95
C61 C62 . 1.425(5)
C62 C63 . 1.553(4)
C63 C72 . 1.536(4)
C63 C64 . 1.541(4)
C64 C73 . 1.384(4)
C64 C65 . 1.438(4)
C65 C66 . 1.341(4)
C65 H65 . 0.95
C66 C67 . 1.430(5)
C66 H66 . 0.95
C67 C72 . 1.392(4)
C67 C68 . 1.407(4)
C68 C69 . 1.368(5)
C68 H68 . 0.95
C69 C70 . 1.386(5)
C69 H69 . 0.95
C70 C71 . 1.375(5)
C70 H70 . 0.95
C71 C72 . 1.386(4)
C71 H71 . 0.95
C73 C78 . 1.441(4)
C73 C74 . 1.441(5)
C74 C75 . 1.345(4)
C74 H74 . 0.95
C75 C76 . 1.478(5)
C75 C83 . 1.533(5)
C76 C77 . 1.475(5)
C77 C78 . 1.349(4)
C77 C87 . 1.531(5)
C78 H78 . 0.95
C79 C80 . 1.524(4)
C79 C82 . 1.527(5)
C79 C81 . 1.542(5)
C80 H80A . 0.98
C80 H80B . 0.98
C80 H80C . 0.98
C81 H81A . 0.98
C81 H81B . 0.98
C81 H81C . 0.98
C82 H82A . 0.98
C82 H82B . 0.98
C82 H82C . 0.98
C83 C85 . 1.536(6)
C83 C86 . 1.541(6)
C83 C84 . 1.544(6)
C84 H10A . 0.98
C84 H10B . 0.98
C84 H10C . 0.98
C85 H85A . 0.98
C85 H85B . 0.98
C85 H85C . 0.98
C86 H86A . 0.98
C86 H86B . 0.98
C86 H86C . 0.98
C87 C89 . 1.519(6)
C87 C88 . 1.542(6)
C87 C90 . 1.547(6)
C88 H88A . 0.98
C88 H88B . 0.98
C88 H88C . 0.98
C89 H89A . 0.98
C89 H89B . 0.98
C89 H89C . 0.98
C90 H90A . 0.98
C90 H90B . 0.98
C90 H90C . 0.98
C91 C92 . 1.526(6)
C91 H11C . 0.98
C91 H11D . 0.98
C91 H11E . 0.98
C92 C93 . 1.509(6)
C92 H10F . 0.99
C92 H10G . 0.99
C93 C94 . 1.509(6)
C93 H93A . 0.99
C93 H93B . 0.99
C94 C95 . 1.504(6)
C94 H10D . 0.99
C94 H10E . 0.99
C95 C96 . 1.499(6)
C95 H11A . 0.99
C95 H11B . 0.99
C96 H10J . 0.98
C96 H10K . 0.98
C96 H10L . 0.98
C97 C98 . 1.533(6)
C97 H97A . 0.98
C97 H97B . 0.98
C97 H97C . 0.98
C98 C99 . 1.511(6)
C98 H98A . 0.99
C98 H98B . 0.99
C99 C99 3_665 1.515(8)
C99 H99A . 0.99
C99 H99B . 0.99
C100 C101 . 1.547(12)
C100 H11R . 0.98
C100 H11S . 0.98
C100 H11T . 0.98
C101 C102 . 1.470(10)
C101 H11P . 0.99
C101 H11Q . 0.99
C102 C102 3_666 1.542(16)
C102 H11U . 0.99
C102 H11V . 0.99
C103 C104 . 1.635(10)
C103 H11H . 0.98
C103 H11I . 0.98
C103 H11J . 0.98
C104 C105 . 1.436(9)
C104 H11K . 0.99
C104 H11L . 0.99
C105 C106 . 1.582(9)
C105 H10H . 0.99
C105 H10I . 0.99
C106 C107 . 1.340(11)
C106 H11F . 0.99
C106 H11G . 0.99
C107 C108 . 1.465(9)
C107 H11W . 0.99
C107 H11X . 0.99
C108 H11M . 0.98
C108 H11N . 0.98
C108 H11O . 0.98
C109 C2A . 1.44(2)
C109 C3B . 1.513(6)
C109 C1B . 1.517(6)
C109 C2B . 1.549(6)
C109 C1A . 1.59(3)
C109 C3A . 1.609(18)
C120 C125 . 1.242(18)
C120 C121 . 1.464(16)
C120 H12D . 0.99
C120 H12E . 0.99
C121 H12A . 0.98
C121 H12B . 0.98
C121 H12C . 0.98
C122 C123 . 1.287(15)
C122 C125 . 1.43(2)
C122 H128 . 0.99
C122 H127 . 0.99
C123 C124 . 1.333(17)
C123 H130 . 0.99
C123 H129 . 0.99
C124 H131 . 0.98
C124 H133 . 0.98
C124 H132 . 0.98
C125 H12F . 0.99
C125 H12G . 0.99
C1B H1B1 . 0.98
C1B H1B2 . 0.98
C1B H1B3 . 0.98
C2B H2B1 . 0.98
C2B H2B2 . 0.98
C2B H2B3 . 0.98
C3B H3B1 . 0.98
C3B H3B2 . 0.98
C3B H3B3 . 0.98
C1A H1A1 . 0.98
C1A H1A2 . 0.98
C1A H1A3 . 0.98
C2A H2A1 . 0.98
C2A H2A2 . 0.98
C2A H2A3 . 0.98
C3A H3A1 . 0.98
C3A H3A2 . 0.98
C3A H3A3 . 0.98
